data_1544152
loop_
_publ_author_name
'Liu, Yun-Lin'
'Kehr, Gerald'
'Daniliuc, Constantin G.'
'Erker, Gerhard'

_publ_section_title
;
 Geminal bis-borane formation by borane Lewis acid induced cyclopropyl
 rearrangement and its frustrated Lewis pair reaction with carbon dioxide.
;
_journal_issue 2
_journal_name_full 'Chemical science'
_journal_page_first 1097
_journal_page_last 1104
_journal_paper_doi 10.1039/c6sc03468c
_journal_volume 8
_journal_year 2017
_chemical_formula_sum 'C29 H8 B2 F20'
_chemical_formula_weight 757.97
_space_group_crystal_system monoclinic
_space_group_IT_number 14
_space_group_name_Hall '-P 2ybc'
_space_group_name_H-M_alt 'P 1 21/c 1'
_symmetry_space_group_name_Hall '-P 2ybc'
_symmetry_space_group_name_H-M 'P 1 21/c 1'
_atom_sites_solution_hydrogens geom
_audit_update_record
;
2016-08-01 deposited with the CCDC.
2016-09-16 downloaded from the CCDC.
;
_cell_angle_alpha 90
_cell_angle_beta 97.3470(10)
_cell_angle_gamma 90
_cell_formula_units_Z 4
_cell_length_a 10.7742(5)
_cell_length_b 9.7124(4)
_cell_length_c 26.4759(11)
_cell_measurement_reflns_used 9489
_cell_measurement_temperature 100.(2)
_cell_measurement_theta_max 27.5631
_cell_measurement_theta_min 2.6069
_cell_volume 2747.8(2)
_computing_cell_refinement 'SAINT V8.34A (Bruker AXS Inc., 2013)'
_computing_data_collection
;
APEX2 v.2014.1-1 (Bruker AXS Inc., 2014)

;
_computing_data_reduction 'SAINT V8.34A (Bruker AXS Inc., 2013)'
_computing_molecular_graphics 'XP (Sheldrick, 2014)'
_computing_publication_material 'SHELXL-2014 (Sheldrick, 2014)'
_computing_structure_refinement 'SHELXL-2014 (Sheldrick, 2014)'
_computing_structure_solution 'SHELXL-2014 (Sheldrick, 2014)'
_diffrn_ambient_temperature 100.(2)
_diffrn_detector_area_resol_mean 10.4167
_diffrn_measured_fraction_theta_full 0.996
_diffrn_measured_fraction_theta_max 0.996
_diffrn_measurement_device_type 'Bruker D8 Venture PHOTON 100 CMOS'
_diffrn_measurement_method 'omega and phi scans'
_diffrn_radiation_monochromator 'MX mirror'
_diffrn_radiation_type 'Mo K\a'
_diffrn_radiation_wavelength 0.71073
_diffrn_reflns_av_R_equivalents 0.0372
_diffrn_reflns_av_unetI/netI 0.0214
_diffrn_reflns_limit_h_max 14
_diffrn_reflns_limit_h_min -14
_diffrn_reflns_limit_k_max 12
_diffrn_reflns_limit_k_min -12
_diffrn_reflns_limit_l_max 34
_diffrn_reflns_limit_l_min -34
_diffrn_reflns_number 58235
_diffrn_reflns_theta_full 27.58
_diffrn_reflns_theta_max 27.58
_diffrn_reflns_theta_min 2.24
_diffrn_source 'Mo ImS'
_diffrn_source_type 'micro focus tube'
_exptl_absorpt_coefficient_mu 0.201
_exptl_absorpt_correction_T_max 0.98
_exptl_absorpt_correction_T_min 0.93
_exptl_absorpt_correction_type multi-scan
_exptl_absorpt_process_details
;
Bruker AXS (2014). SADABS, Version 2014/2, Bruker AXS Inc., Madison, Wisconsin,
USA.
;
_exptl_crystal_colour colourless
_exptl_crystal_density_diffrn 1.832
_exptl_crystal_density_method 'not measured'
_exptl_crystal_description prism
_exptl_crystal_F_000 1488
_exptl_crystal_size_max 0.344
_exptl_crystal_size_mid 0.196
_exptl_crystal_size_min 0.110
_refine_diff_density_max 0.293
_refine_diff_density_min -0.245
_refine_ls_extinction_method none
_refine_ls_goodness_of_fit_ref 1.044
_refine_ls_hydrogen_treatment constr
_refine_ls_matrix_type full
_refine_ls_number_parameters 461
_refine_ls_number_reflns 6337
_refine_ls_number_restraints 0
_refine_ls_restrained_S_all 1.044
_refine_ls_R_factor_all 0.0493
_refine_ls_R_factor_gt 0.0359
_refine_ls_shift/su_max 0.001
_refine_ls_shift/su_mean 0.000
_refine_ls_structure_factor_coef Fsqd
_refine_ls_weighting_details 'w=1/[\s^2^(Fo^2^)+(0.0367P)^2^+2.0281P] where P=(Fo^2^+2Fc^2^)/3'
_refine_ls_weighting_scheme calc
_refine_ls_wR_factor_gt 0.0817
_refine_ls_wR_factor_ref 0.0885
_reflns_number_gt 5229
_reflns_number_total 6337
_reflns_threshold_expression 'I > 2\s(I)'
_cod_data_source_file c6sc03468c2.cif
_cod_data_source_block erk8290
_cod_depositor_comments
;Adding full bibliography for 1544149--1544156.cif.

 Adding full bibliography for 1544149--1544156.cif.
;
_cod_database_code 1544152

loop_
_space_group_symop_operation_xyz
'x, y, z'
'-x, y+1/2, -z+1/2'
'-x, -y, -z'
'x, -y-1/2, z-1/2'

loop_
_atom_site_type_symbol
_atom_site_label
_atom_site_fract_x
_atom_site_fract_y
_atom_site_fract_z
_atom_site_U_iso_or_equiv
_atom_site_adp_type
_atom_site_calc_flag
_atom_site_refinement_flags_adp
_atom_site_refinement_flags_posn
_atom_site_occupancy
B B1 0.23933(16) 0.64290(16) 0.60236(6) 0.0135(3) Uani d . . 1
C C1 0.16273(14) 0.64234(15) 0.64979(6) 0.0139(3) Uani d . . 1
H H1 0.1804 0.7324 0.6675 0.017 Uiso calc U R 1
B B2 0.20385(15) 0.52943(17) 0.68942(6) 0.0135(3) Uani d . . 1
C C2 0.02535(14) 0.64972(16) 0.62388(6) 0.0152(3) Uani d . . 1
H H2A -0.0072 0.5561 0.6154 0.018 Uiso calc U R 1
H H2B -0.0284 0.6939 0.6469 0.018 Uiso calc U R 1
C C3 0.02666(13) 0.73518(15) 0.57545(5) 0.0141(3) Uani d . . 1
H H3 0.0381 0.8341 0.5854 0.017 Uiso calc U R 1
C C4 0.14667(13) 0.68560(15) 0.55380(5) 0.0127(3) Uani d . . 1
H H4 0.1241 0.5996 0.534 0.015 Uiso calc U R 1
C C5 -0.09251(14) 0.72267(18) 0.53803(6) 0.0204(3) Uani d . . 1
H H5A -0.1039 0.6267 0.5269 0.031 Uiso calc U R 1
H H5B -0.086 0.7814 0.5084 0.031 Uiso calc U R 1
H H5C -0.1644 0.7518 0.5547 0.031 Uiso calc U R 1
C C11 0.38102(14) 0.60464(15) 0.60153(6) 0.0149(3) Uani d . . 1
C C12 0.41801(14) 0.50822(16) 0.56769(6) 0.0155(3) Uani d . . 1
F F12 0.33229(8) 0.44787(9) 0.53331(3) 0.01866(19) Uani d . . 1
C C13 0.54097(15) 0.46793(16) 0.56780(6) 0.0194(3) Uani d . . 1
F F13 0.57101(9) 0.36886(10) 0.53626(4) 0.0260(2) Uani d . . 1
C C14 0.63305(14) 0.52929(18) 0.60131(7) 0.0232(4) Uani d . . 1
F F14 0.75238(9) 0.49088(12) 0.60170(5) 0.0349(3) Uani d . . 1
C C15 0.60156(15) 0.62812(18) 0.63465(7) 0.0232(4) Uani d . . 1
F F15 0.69069(9) 0.68774(12) 0.66749(4) 0.0358(3) Uani d . . 1
C C16 0.47737(14) 0.66243(16) 0.63479(6) 0.0175(3) Uani d . . 1
F F16 0.45019(9) 0.75736(10) 0.66875(4) 0.0245(2) Uani d . . 1
C C21 0.19698(14) 0.78629(15) 0.51800(6) 0.0147(3) Uani d . . 1
C C22 0.16400(14) 0.78308(16) 0.46549(6) 0.0175(3) Uani d . . 1
F F22 0.08593(9) 0.68464(10) 0.44467(3) 0.0227(2) Uani d . . 1
C C23 0.20914(15) 0.87776(19) 0.43341(6) 0.0225(4) Uani d . . 1
F F23 0.17263(10) 0.87256(12) 0.38299(4) 0.0326(3) Uani d . . 1
C C24 0.29097(16) 0.97837(18) 0.45311(7) 0.0256(4) Uani d . . 1
F F24 0.33731(10) 1.06884(12) 0.42208(4) 0.0373(3) Uani d . . 1
C C25 0.32494(15) 0.98667(17) 0.50510(7) 0.0229(4) Uani d . . 1
F F25 0.40345(10) 1.08548(11) 0.52469(4) 0.0336(3) Uani d . . 1
C C26 0.27697(15) 0.89174(16) 0.53621(6) 0.0173(3) Uani d . . 1
F F26 0.31094(9) 0.90244(9) 0.58697(3) 0.0220(2) Uani d . . 1
C C31 0.30913(14) 0.55988(15) 0.73561(6) 0.0152(3) Uani d . . 1
C C32 0.42461(15) 0.49504(16) 0.73897(6) 0.0191(3) Uani d . . 1
F F32 0.44551(9) 0.40343(10) 0.70257(4) 0.0275(2) Uani d . . 1
C C33 0.52228(15) 0.52300(17) 0.77657(7) 0.0234(4) Uani d . . 1
F F33 0.63493(9) 0.46409(11) 0.77599(5) 0.0354(3) Uani d . . 1
C C34 0.50231(16) 0.61429(18) 0.81439(6) 0.0243(4) Uani d . . 1
F F34 0.59490(10) 0.64261(12) 0.85182(4) 0.0370(3) Uani d . . 1
C C35 0.38843(16) 0.67884(17) 0.81352(6) 0.0215(3) Uani d . . 1
F F35 0.37115(10) 0.76830(12) 0.85025(4) 0.0337(3) Uani d . . 1
C C36 0.29512(14) 0.65355(16) 0.77373(6) 0.0166(3) Uani d . . 1
F F36 0.18584(9) 0.72141(10) 0.77318(4) 0.0238(2) Uani d . . 1
C C41 0.15536(13) 0.37627(15) 0.68463(6) 0.0136(3) Uani d . . 1
C C42 0.14342(13) 0.30523(15) 0.63873(5) 0.0133(3) Uani d . . 1
F F42 0.16839(9) 0.37004(9) 0.59609(3) 0.01796(19) Uani d . . 1
C C43 0.11296(14) 0.16758(16) 0.63449(6) 0.0149(3) Uani d . . 1
F F43 0.10478(9) 0.10303(9) 0.58933(3) 0.0198(2) Uani d . . 1
C C44 0.08981(14) 0.09599(15) 0.67711(6) 0.0161(3) Uani d . . 1
F F44 0.05938(9) -0.03705(9) 0.67366(4) 0.0227(2) Uani d . . 1
C C45 0.09735(14) 0.16200(16) 0.72364(6) 0.0156(3) Uani d . . 1
F F45 0.07204(9) 0.09245(10) 0.76475(3) 0.0224(2) Uani d . . 1
C C46 0.13056(14) 0.29958(15) 0.72672(5) 0.0143(3) Uani d . . 1
F F46 0.13651(9) 0.36042(9) 0.77253(3) 0.0189(2) Uani d . . 1

loop_
_atom_site_aniso_label
_atom_site_aniso_U_11
_atom_site_aniso_U_22
_atom_site_aniso_U_33
_atom_site_aniso_U_12
_atom_site_aniso_U_13
_atom_site_aniso_U_23
B1 0.0152(8) 0.0079(7) 0.0169(8) -0.0015(6) -0.0006(6) -0.0028(6)
C1 0.0142(7) 0.0122(7) 0.0148(7) -0.0002(5) 0.0001(6) -0.0025(6)
B2 0.0129(8) 0.0149(8) 0.0132(8) 0.0014(6) 0.0037(6) -0.0029(6)
C2 0.0138(7) 0.0157(7) 0.0159(7) 0.0009(6) 0.0007(6) 0.0000(6)
C3 0.0131(7) 0.0134(7) 0.0158(7) 0.0014(5) 0.0015(6) -0.0006(6)
C4 0.0130(7) 0.0119(7) 0.0131(7) 0.0003(5) 0.0011(5) -0.0011(5)
C5 0.0142(7) 0.0262(8) 0.0200(8) 0.0032(6) -0.0010(6) 0.0030(7)
C11 0.0137(7) 0.0145(7) 0.0161(7) -0.0002(6) 0.0005(6) 0.0040(6)
C12 0.0143(7) 0.0165(7) 0.0156(7) -0.0009(6) 0.0011(6) 0.0045(6)
F12 0.0175(4) 0.0209(5) 0.0173(4) -0.0010(4) 0.0011(3) -0.0038(4)
C13 0.0180(8) 0.0187(8) 0.0229(8) 0.0033(6) 0.0077(6) 0.0059(6)
F13 0.0243(5) 0.0264(5) 0.0297(5) 0.0083(4) 0.0122(4) 0.0026(4)
C14 0.0105(7) 0.0262(9) 0.0333(9) 0.0026(6) 0.0039(7) 0.0101(7)
F14 0.0110(5) 0.0406(6) 0.0534(7) 0.0044(4) 0.0051(5) 0.0090(5)
C15 0.0137(8) 0.0251(9) 0.0286(9) -0.0063(6) -0.0063(6) 0.0066(7)
F15 0.0168(5) 0.0404(6) 0.0461(7) -0.0086(4) -0.0116(4) -0.0015(5)
C16 0.0171(8) 0.0157(7) 0.0190(8) -0.0017(6) -0.0004(6) 0.0018(6)
F16 0.0237(5) 0.0231(5) 0.0250(5) -0.0040(4) -0.0030(4) -0.0067(4)
C21 0.0120(7) 0.0149(7) 0.0175(7) 0.0040(6) 0.0026(5) 0.0012(6)
C22 0.0131(7) 0.0211(8) 0.0184(7) 0.0045(6) 0.0021(6) -0.0002(6)
F22 0.0220(5) 0.0275(5) 0.0173(5) 0.0015(4) -0.0023(4) -0.0046(4)
C23 0.0188(8) 0.0326(9) 0.0167(8) 0.0108(7) 0.0052(6) 0.0060(7)
F23 0.0296(6) 0.0529(7) 0.0161(5) 0.0102(5) 0.0061(4) 0.0100(5)
C24 0.0201(8) 0.0276(9) 0.0313(9) 0.0065(7) 0.0121(7) 0.0139(7)
F24 0.0331(6) 0.0382(6) 0.0439(7) 0.0036(5) 0.0176(5) 0.0234(5)
C25 0.0165(8) 0.0173(8) 0.0353(10) -0.0003(6) 0.0043(7) 0.0025(7)
F25 0.0298(6) 0.0219(5) 0.0492(7) -0.0095(4) 0.0055(5) 0.0047(5)
C26 0.0168(7) 0.0166(7) 0.0185(7) 0.0026(6) 0.0017(6) 0.0014(6)
F26 0.0252(5) 0.0181(5) 0.0212(5) -0.0031(4) -0.0027(4) -0.0022(4)
C31 0.0168(7) 0.0123(7) 0.0161(7) -0.0018(6) 0.0002(6) 0.0022(6)
C32 0.0204(8) 0.0129(7) 0.0234(8) 0.0005(6) 0.0007(6) 0.0025(6)
F32 0.0251(5) 0.0209(5) 0.0367(6) 0.0076(4) 0.0053(4) -0.0044(4)
C33 0.0147(8) 0.0194(8) 0.0347(10) -0.0010(6) -0.0025(7) 0.0125(7)
F33 0.0144(5) 0.0301(6) 0.0591(7) 0.0027(4) -0.0044(5) 0.0141(5)
C34 0.0212(8) 0.0264(9) 0.0222(8) -0.0132(7) -0.0096(7) 0.0098(7)
F34 0.0303(6) 0.0421(6) 0.0326(6) -0.0182(5) -0.0189(5) 0.0106(5)
C35 0.0274(9) 0.0221(8) 0.0148(7) -0.0120(7) 0.0020(6) -0.0017(6)
F35 0.0389(6) 0.0409(6) 0.0211(5) -0.0183(5) 0.0035(4) -0.0148(5)
C36 0.0161(7) 0.0169(7) 0.0167(7) -0.0029(6) 0.0014(6) 0.0005(6)
F36 0.0187(5) 0.0264(5) 0.0265(5) 0.0011(4) 0.0033(4) -0.0104(4)
C41 0.0114(7) 0.0139(7) 0.0149(7) 0.0016(5) -0.0003(5) -0.0005(6)
C42 0.0120(7) 0.0156(7) 0.0122(7) 0.0006(5) 0.0014(5) 0.0022(6)
F42 0.0247(5) 0.0171(4) 0.0124(4) -0.0039(4) 0.0038(4) 0.0004(3)
C43 0.0150(7) 0.0163(7) 0.0134(7) 0.0006(6) 0.0010(6) -0.0037(6)
F43 0.0283(5) 0.0158(4) 0.0155(4) -0.0019(4) 0.0038(4) -0.0053(4)
C44 0.0152(7) 0.0107(7) 0.0221(8) -0.0012(6) 0.0014(6) -0.0013(6)
F44 0.0324(5) 0.0119(4) 0.0240(5) -0.0048(4) 0.0046(4) -0.0006(4)
C45 0.0162(7) 0.0166(7) 0.0140(7) 0.0012(6) 0.0022(6) 0.0043(6)
F45 0.0317(5) 0.0197(5) 0.0164(5) -0.0033(4) 0.0050(4) 0.0048(4)
C46 0.0138(7) 0.0163(7) 0.0124(7) 0.0022(6) 0.0001(5) -0.0018(6)
F46 0.0265(5) 0.0189(4) 0.0114(4) -0.0001(4) 0.0024(4) -0.0026(3)

loop_
_atom_type_symbol
_atom_type_description
_atom_type_scat_dispersion_real
_atom_type_scat_dispersion_imag
_atom_type_scat_source
C C 0.0033 0.0016 'International Tables Vol C Tables 4.2.6.8 and 6.1.1.4'
H H 0.0000 0.0000 'International Tables Vol C Tables 4.2.6.8 and 6.1.1.4'
B B 0.0013 0.0007 'International Tables Vol C Tables 4.2.6.8 and 6.1.1.4'
F F 0.0171 0.0103 'International Tables Vol C Tables 4.2.6.8 and 6.1.1.4'

loop_
_geom_angle_atom_site_label_1
_geom_angle_atom_site_label_2
_geom_angle_atom_site_label_3
_geom_angle
C11 B1 C4 124.32(13)
C11 B1 C1 127.83(13)
C4 B1 C1 107.83(12)
B2 C1 C2 120.54(13)
B2 C1 B1 114.01(12)
C2 C1 B1 102.31(12)
B2 C1 H1 106.3
C2 C1 H1 106.3
B1 C1 H1 106.3
C1 B2 C41 123.55(13)
C1 B2 C31 120.45(13)
C41 B2 C31 115.78(13)
C3 C2 C1 106.57(12)
C3 C2 H2A 110.4
C1 C2 H2A 110.4
C3 C2 H2B 110.4
C1 C2 H2B 110.4
H2A C2 H2B 108.6
C5 C3 C2 113.88(13)
C5 C3 C4 114.00(12)
C2 C3 C4 103.78(11)
C5 C3 H3 108.3
C2 C3 H3 108.3
C4 C3 H3 108.3
C21 C4 C3 114.37(12)
C21 C4 B1 116.17(12)
C3 C4 B1 104.47(12)
C21 C4 H4 107.1
C3 C4 H4 107.1
B1 C4 H4 107.1
C3 C5 H5A 109.5
C3 C5 H5B 109.5
H5A C5 H5B 109.5
C3 C5 H5C 109.5
H5A C5 H5C 109.5
H5B C5 H5C 109.5
C12 C11 C16 115.33(14)
C12 C11 B1 121.80(13)
C16 C11 B1 122.86(14)
F12 C12 C13 116.95(14)
F12 C12 C11 120.08(13)
C13 C12 C11 122.95(14)
F13 C13 C14 119.99(14)
F13 C13 C12 120.67(15)
C14 C13 C12 119.33(15)
F14 C14 C15 120.36(15)
F14 C14 C13 119.75(16)
C15 C14 C13 119.89(15)
F15 C15 C14 120.15(15)
F15 C15 C16 120.54(16)
C14 C15 C16 119.29(15)
F16 C16 C15 117.47(14)
F16 C16 C11 119.40(14)
C15 C16 C11 123.13(15)
C26 C21 C22 115.64(14)
C26 C21 C4 121.18(13)
C22 C21 C4 123.14(14)
F22 C22 C23 118.19(14)
F22 C22 C21 119.50(14)
C23 C22 C21 122.31(15)
F23 C23 C24 119.75(15)
F23 C23 C22 120.29(16)
C24 C23 C22 119.96(15)
F24 C24 C23 120.28(16)
F24 C24 C25 120.01(17)
C23 C24 C25 119.71(15)
F25 C25 C26 120.93(16)
F25 C25 C24 120.11(15)
C26 C25 C24 118.96(16)
F26 C26 C25 117.89(14)
F26 C26 C21 118.72(14)
C25 C26 C21 123.38(15)
C36 C31 C32 115.67(14)
C36 C31 B2 123.50(14)
C32 C31 B2 120.80(14)
F32 C32 C33 117.56(15)
F32 C32 C31 118.88(14)
C33 C32 C31 123.50(15)
F33 C33 C34 120.57(15)
F33 C33 C32 120.98(16)
C34 C33 C32 118.45(15)
F34 C34 C33 119.96(16)
F34 C34 C35 119.76(16)
C33 C34 C35 120.27(14)
F35 C35 C34 119.46(14)
F35 C35 C36 121.02(16)
C34 C35 C36 119.48(15)
F36 C36 C31 119.41(13)
F36 C36 C35 118.08(14)
C31 C36 C35 122.49(15)
C42 C41 C46 115.35(13)
C42 C41 B2 122.12(13)
C46 C41 B2 122.36(13)
F42 C42 C43 117.09(13)
F42 C42 C41 119.62(13)
C43 C42 C41 123.21(14)
F43 C43 C44 119.77(13)
F43 C43 C42 120.89(13)
C44 C43 C42 119.34(14)
F44 C44 C43 120.17(14)
F44 C44 C45 119.78(14)
C43 C44 C45 120.05(14)
F45 C45 C44 119.73(13)
F45 C45 C46 121.18(14)
C44 C45 C46 119.09(14)
F46 C46 C45 117.41(13)
F46 C46 C41 119.65(13)
C45 C46 C41 122.93(14)

loop_
_geom_bond_atom_site_label_1
_geom_bond_atom_site_label_2
_geom_bond_distance
B1 C11 1.574(2)
B1 C4 1.579(2)
B1 C1 1.588(2)
C1 B2 1.543(2)
C1 C2 1.551(2)
C1 H1 1.0
B2 C41 1.576(2)
B2 C31 1.586(2)
C2 C3 1.529(2)
C2 H2A 0.99
C2 H2B 0.99
C3 C5 1.523(2)
C3 C4 1.556(2)
C3 H3 1.0
C4 C21 1.510(2)
C4 H4 1.0
C5 H5A 0.98
C5 H5B 0.98
C5 H5C 0.98
C11 C12 1.389(2)
C11 C16 1.391(2)
C12 F12 1.3455(17)
C12 C13 1.381(2)
C13 F13 1.3406(19)
C13 C14 1.379(2)
C14 F14 1.3376(18)
C14 C15 1.375(3)
C15 F15 1.3417(19)
C15 C16 1.379(2)
C16 F16 1.3459(19)
C21 C26 1.385(2)
C21 C22 1.390(2)
C22 F22 1.3442(19)
C22 C23 1.382(2)
C23 F23 1.3436(19)
C23 C24 1.374(3)
C24 F24 1.3422(19)
C24 C25 1.381(3)
C25 F25 1.3391(19)
C25 C26 1.380(2)
C26 F26 1.3510(18)
C31 C36 1.381(2)
C31 C32 1.387(2)
C32 F32 1.3516(19)
C32 C33 1.380(2)
C33 F33 1.344(2)
C33 C34 1.375(3)
C34 F34 1.3416(18)
C34 C35 1.375(3)
C35 F35 1.3347(19)
C35 C36 1.382(2)
C36 F36 1.3477(18)
C41 C42 1.389(2)
C41 C46 1.394(2)
C42 F42 1.3492(17)
C42 C43 1.378(2)
C43 F43 1.3430(17)
C43 C44 1.375(2)
C44 F44 1.3333(17)
C44 C45 1.382(2)
C45 F45 1.3385(17)
C45 C46 1.383(2)
C46 F46 1.3433(17)

loop_
_geom_torsion_atom_site_label_1
_geom_torsion_atom_site_label_2
_geom_torsion_atom_site_label_3
_geom_torsion_atom_site_label_4
_geom_torsion
C11 B1 C1 B2 -33.4(2)
C4 B1 C1 B2 145.01(13)
C11 B1 C1 C2 -165.20(14)
C4 B1 C1 C2 13.20(15)
C2 C1 B2 C41 38.7(2)
B1 C1 B2 C41 -83.60(17)
C2 C1 B2 C31 -147.00(14)
B1 C1 B2 C31 90.73(16)
B2 C1 C2 C3 -160.57(13)
B1 C1 C2 C3 -32.81(14)
C1 C2 C3 C5 164.80(12)
C1 C2 C3 C4 40.29(14)
C5 C3 C4 C21 77.21(16)
C2 C3 C4 C21 -158.35(12)
C5 C3 C4 B1 -154.70(13)
C2 C3 C4 B1 -30.26(14)
C11 B1 C4 C21 -44.2(2)
C1 B1 C4 C21 137.30(13)
C11 B1 C4 C3 -171.22(13)
C1 B1 C4 C3 10.31(15)
C4 B1 C11 C12 -51.0(2)
C1 B1 C11 C12 127.14(16)
C4 B1 C11 C16 130.07(16)
C1 B1 C11 C16 -51.8(2)
C16 C11 C12 F12 -178.87(13)
B1 C11 C12 F12 2.1(2)
C16 C11 C12 C13 2.2(2)
B1 C11 C12 C13 -176.78(14)
F12 C12 C13 F13 -2.7(2)
C11 C12 C13 F13 176.24(14)
F12 C12 C13 C14 178.21(14)
C11 C12 C13 C14 -2.8(2)
F13 C13 C14 F14 0.9(2)
C12 C13 C14 F14 179.97(14)
F13 C13 C14 C15 -178.14(14)
C12 C13 C14 C15 0.9(2)
F14 C14 C15 F15 0.7(2)
C13 C14 C15 F15 179.70(15)
F14 C14 C15 C16 -177.66(15)
C13 C14 C15 C16 1.4(2)
F15 C15 C16 F16 0.2(2)
C14 C15 C16 F16 178.55(14)
F15 C15 C16 C11 179.68(14)
C14 C15 C16 C11 -2.0(3)
C12 C11 C16 F16 179.68(13)
B1 C11 C16 F16 -1.4(2)
C12 C11 C16 C15 0.2(2)
B1 C11 C16 C15 179.21(15)
C3 C4 C21 C26 85.49(17)
B1 C4 C21 C26 -36.40(19)
C3 C4 C21 C22 -92.36(17)
B1 C4 C21 C22 145.75(14)
C26 C21 C22 F22 -179.51(13)
C4 C21 C22 F22 -1.6(2)
C26 C21 C22 C23 0.8(2)
C4 C21 C22 C23 178.72(14)
F22 C22 C23 F23 1.7(2)
C21 C22 C23 F23 -178.56(14)
F22 C22 C23 C24 -178.78(14)
C21 C22 C23 C24 1.0(2)
F23 C23 C24 F24 -1.9(2)
C22 C23 C24 F24 178.55(14)
F23 C23 C24 C25 177.68(15)
C22 C23 C24 C25 -1.8(2)
F24 C24 C25 F25 0.5(2)
C23 C24 C25 F25 -179.17(15)
F24 C24 C25 C26 -179.42(14)
C23 C24 C25 C26 1.0(2)
F25 C25 C26 F26 0.5(2)
C24 C25 C26 F26 -179.60(14)
F25 C25 C26 C21 -179.02(14)
C24 C25 C26 C21 0.9(2)
C22 C21 C26 F26 178.78(13)
C4 C21 C26 F26 0.8(2)
C22 C21 C26 C25 -1.7(2)
C4 C21 C26 C25 -179.67(14)
C1 B2 C31 C36 65.4(2)
C41 B2 C31 C36 -119.88(16)
C1 B2 C31 C32 -112.54(17)
C41 B2 C31 C32 62.21(19)
C36 C31 C32 F32 -179.13(13)
B2 C31 C32 F32 -1.1(2)
C36 C31 C32 C33 -1.9(2)
B2 C31 C32 C33 176.16(15)
F32 C32 C33 F33 1.9(2)
C31 C32 C33 F33 -175.36(14)
F32 C32 C33 C34 -179.00(14)
C31 C32 C33 C34 3.7(2)
F33 C33 C34 F34 -1.6(2)
C32 C33 C34 F34 179.28(14)
F33 C33 C34 C35 177.13(14)
C32 C33 C34 C35 -2.0(2)
F34 C34 C35 F35 -0.5(2)
C33 C34 C35 F35 -179.26(15)
F34 C34 C35 C36 177.33(14)
C33 C34 C35 C36 -1.4(2)
C32 C31 C36 F36 179.77(13)
B2 C31 C36 F36 1.8(2)
C32 C31 C36 C35 -1.7(2)
B2 C31 C36 C35 -179.70(14)
F35 C35 C36 F36 -0.3(2)
C34 C35 C36 F36 -178.09(14)
F35 C35 C36 C31 -178.83(14)
C34 C35 C36 C31 3.4(2)
C1 B2 C41 C42 42.3(2)
C31 B2 C41 C42 -132.29(15)
C1 B2 C41 C46 -142.65(15)
C31 B2 C41 C46 42.8(2)
C46 C41 C42 F42 -178.46(12)
B2 C41 C42 F42 -3.1(2)
C46 C41 C42 C43 -1.9(2)
B2 C41 C42 C43 173.52(14)
F42 C42 C43 F43 -2.1(2)
C41 C42 C43 F43 -178.78(13)
F42 C42 C43 C44 178.36(13)
C41 C42 C43 C44 1.7(2)
F43 C43 C44 F44 0.0(2)
C42 C43 C44 F44 179.55(14)
F43 C43 C44 C45 -179.62(13)
C42 C43 C44 C45 -0.1(2)
F44 C44 C45 F45 -1.1(2)
C43 C44 C45 F45 178.56(13)
F44 C44 C45 C46 179.19(13)
C43 C44 C45 C46 -1.2(2)
F45 C45 C46 F46 0.1(2)
C44 C45 C46 F46 179.78(13)
F45 C45 C46 C41 -178.78(13)
C44 C45 C46 C41 0.9(2)
C42 C41 C46 F46 -178.28(13)
B2 C41 C46 F46 6.3(2)
C42 C41 C46 C45 0.5(2)
B2 C41 C46 C45 -174.85(14)
